data_7716958
loop_
_publ_author_name
'Singh, Anupam'
'Kumar, Rajesh'
'Patel, Riya'
'Trishna, ?'
'Gautam, Ram Nayan'
'Bharty, M. K.'
'Prasad, Lal Bahadur'

_publ_section_title
;
 Dithiocarbamate-based novel anti-histaminic agents: synthesis,
 characterization, crystal structure and thermal study.
;
_journal_issue 33
_journal_name_full 'Dalton transactions (Cambridge, England : 2003)'
_journal_page_first 14077
_journal_page_last 14088
_journal_paper_doi 10.1039/d4dt01777c
_journal_volume 53
_journal_year 2024
_chemical_formula_moiety 'C28 H24 F2 N4 Ni S4'
_chemical_formula_sum 'C28 H24 F2 N4 Ni S4'
_chemical_formula_weight 641.46
_space_group_crystal_system monoclinic
_space_group_IT_number 14
_space_group_name_Hall '-P 2yn'
_space_group_name_H-M_alt 'P 1 21/n 1'
_atom_sites_solution_hydrogens geom
_audit_creation_method SHELXL-2018/3
_audit_update_record
;
2024-06-14 deposited with the CCDC.	2024-07-29 downloaded from the CCDC.
;
_cell_angle_alpha 90
_cell_angle_beta 96.149(3)
_cell_angle_gamma 90
_cell_formula_units_Z 2
_cell_length_a 6.6417(2)
_cell_length_b 8.0504(3)
_cell_length_c 26.8952(10)
_cell_measurement_reflns_used 6962
_cell_measurement_temperature 293(2)
_cell_measurement_theta_max 26.4300
_cell_measurement_theta_min 2.6340
_cell_volume 1429.77(9)
_computing_cell_refinement 'CrysAlisPro 1.171.42.83a (Rigaku OD, 2023)'
_computing_data_collection 'CrysAlisPro 1.171.42.83a (Rigaku OD, 2023)'
_computing_data_reduction 'CrysAlisPro 1.171.42.83a (Rigaku OD, 2023)'
_computing_molecular_graphics SHELXTL
_computing_publication_material SHELXTL
_computing_structure_refinement 'SHELXL-2018/3 (Sheldrick, 2018)'
_computing_structure_solution 'SHELXT 2018/2 (Sheldrick, 2018)'
_diffrn_ambient_temperature 293(2)
_diffrn_measured_fraction_theta_full 0.992
_diffrn_measured_fraction_theta_max 0.951
_diffrn_measurement_device_type 'XtaLAB Synergy, Dualflex, HyPix3000'
_diffrn_measurement_method '\w scans'
_diffrn_radiation_type MoK\a
_diffrn_radiation_wavelength 0.71073
_diffrn_reflns_av_R_equivalents 0.0444
_diffrn_reflns_av_unetI/netI 0.0395
_diffrn_reflns_Laue_measured_fraction_full 0.992
_diffrn_reflns_Laue_measured_fraction_max 0.951
_diffrn_reflns_limit_h_max 7
_diffrn_reflns_limit_h_min -8
_diffrn_reflns_limit_k_max 10
_diffrn_reflns_limit_k_min -10
_diffrn_reflns_limit_l_max 33
_diffrn_reflns_limit_l_min -33
_diffrn_reflns_number 16294
_diffrn_reflns_point_group_measured_fraction_full 0.992
_diffrn_reflns_point_group_measured_fraction_max 0.951
_diffrn_reflns_theta_full 25.242
_diffrn_reflns_theta_max 27.053
_diffrn_reflns_theta_min 2.642
_diffrn_source 'micro-focus sealed X-ray tube'
_exptl_absorpt_coefficient_mu 1.009
_exptl_absorpt_correction_T_max 1.00000
_exptl_absorpt_correction_T_min 0.91068
_exptl_absorpt_correction_type multi-scan
_exptl_crystal_colour green
_exptl_crystal_density_diffrn 1.490
_exptl_crystal_description Neddle
_exptl_crystal_F_000 660
_exptl_crystal_recrystallization_method 'Re-crystallisation from solvent: Methanol'
_exptl_crystal_size_max 0.320
_exptl_crystal_size_mid 0.280
_exptl_crystal_size_min 0.240
_refine_diff_density_max 0.574
_refine_diff_density_min -0.299
_refine_diff_density_rms 0.065
_refine_ls_extinction_method none
_refine_ls_goodness_of_fit_ref 1.043
_refine_ls_hydrogen_treatment constr
_refine_ls_matrix_type full
_refine_ls_number_parameters 178
_refine_ls_number_reflns 2997
_refine_ls_number_restraints 0
_refine_ls_restrained_S_all 1.043
_refine_ls_R_factor_all 0.0696
_refine_ls_R_factor_gt 0.0481
_refine_ls_shift/su_max 0.000
_refine_ls_shift/su_mean 0.000
_refine_ls_structure_factor_coef Fsqd
_refine_ls_weighting_details 'w=1/[\s^2^(Fo^2^)+(0.0483P)^2^+1.2629P] where P=(Fo^2^+2Fc^2^)/3'
_refine_ls_weighting_scheme calc
_refine_ls_wR_factor_gt 0.1151
_refine_ls_wR_factor_ref 0.1267
_reflns_Friedel_coverage 0.000
_reflns_number_gt 2174
_reflns_number_total 2997
_reflns_threshold_expression 'I > 2\s(I)'
_cod_data_source_file d4dt01777c2.cif
_cod_data_source_block shelx_CCDC1
_cod_original_sg_symbol_H-M 'P 21/n'
_cod_database_code 7716958
_shelx_shelxl_version_number 2018/3
_shelx_space_group_comment
;
The symmetry employed for this shelxl refinement is uniquely defined
by the following loop, which should always be used as a source of
symmetry information in preference to the above space-group names.
They are only intended as comments.
;
_shelx_estimated_absorpt_t_min 0.738
_shelx_estimated_absorpt_t_max 0.794

loop_
_space_group_symop_operation_xyz
'x, y, z'
'-x+1/2, y+1/2, -z+1/2'
'-x, -y, -z'
'x-1/2, -y-1/2, z-1/2'

loop_
_atom_site_label
_atom_site_type_symbol
_atom_site_fract_x
_atom_site_fract_y
_atom_site_fract_z
_atom_site_U_iso_or_equiv
_atom_site_adp_type
_atom_site_occupancy
_atom_site_site_symmetry_order
_atom_site_calc_flag
_atom_site_refinement_flags_posn
_atom_site_refinement_flags_adp
_atom_site_refinement_flags_occupancy
_atom_site_disorder_assembly
_atom_site_disorder_group
Ni Ni 1.000000 0.500000 0.500000 0.0474(2) Uani 1 2 d S . P . .
S2 S 0.73705(13) 0.37860(12) 0.52850(4) 0.0533(3) Uani 1 1 d . . . . .
S1 S 0.92379(13) 0.68358(12) 0.55549(4) 0.0551(3) Uani 1 1 d . . . . .
N1 N 0.5990(4) 0.5769(4) 0.59877(11) 0.0488(7) Uani 1 1 d . . . . .
F F 0.5639(4) 0.1036(4) 0.78620(10) 0.1133(11) Uani 1 1 d . . . . .
N2 N 0.3173(5) 0.8833(4) 0.65022(12) 0.0586(8) Uani 1 1 d . . . . .
C2 C 0.6067(5) 0.7263(5) 0.63038(13) 0.0538(9) Uani 1 1 d . . . . .
H2A H 0.736110 0.780979 0.628997 0.065 Uiso 1 1 calc R U . . .
H2B H 0.597894 0.693248 0.664765 0.065 Uiso 1 1 calc R U . . .
C9 C 0.4745(5) 0.3674(5) 0.65539(13) 0.0512(9) Uani 1 1 d . . . . .
C3 C 0.4393(5) 0.8478(4) 0.61482(13) 0.0486(8) Uani 1 1 d . . . . .
C1 C 0.7307(5) 0.5498(4) 0.56598(13) 0.0468(8) Uani 1 1 d . . . . .
C14 C 0.3426(6) 0.3820(5) 0.69112(16) 0.0656(11) Uani 1 1 d . . . . .
H14 H 0.231576 0.452434 0.685395 0.079 Uiso 1 1 calc R U . . .
C8 C 0.4370(5) 0.4575(5) 0.60609(14) 0.0544(9) Uani 1 1 d . . . . .
H8A H 0.427042 0.377073 0.579095 0.065 Uiso 1 1 calc R U . . .
H8B H 0.308922 0.516094 0.604739 0.065 Uiso 1 1 calc R U . . .
C13 C 0.3717(7) 0.2942(6) 0.73538(16) 0.0786(13) Uani 1 1 d . . . . .
H13 H 0.281424 0.304095 0.759364 0.094 Uiso 1 1 calc R U . . .
C7 C 0.1711(6) 0.9939(5) 0.63720(18) 0.0701(12) Uani 1 1 d . . . . .
H7 H 0.083980 1.020262 0.660893 0.084 Uiso 1 1 calc R U . . .
C12 C 0.5345(7) 0.1936(6) 0.74295(15) 0.0714(12) Uani 1 1 d . . . . .
C4 C 0.4165(6) 0.9180(5) 0.56820(15) 0.0636(10) Uani 1 1 d . . . . .
H4 H 0.503483 0.888989 0.544731 0.076 Uiso 1 1 calc R U . . .
C10 C 0.6386(6) 0.2638(6) 0.66497(15) 0.0678(11) Uani 1 1 d . . . . .
H10 H 0.729136 0.251384 0.641142 0.081 Uiso 1 1 calc R U . . .
C6 C 0.1397(7) 1.0710(5) 0.59211(19) 0.0763(13) Uani 1 1 d . . . . .
H6 H 0.036330 1.148461 0.585710 0.092 Uiso 1 1 calc R U . . .
C5 C 0.2642(7) 1.0319(5) 0.55616(17) 0.0737(12) Uani 1 1 d . . . . .
H5 H 0.246127 1.080803 0.524669 0.088 Uiso 1 1 calc R U . . .
C11 C 0.6708(7) 0.1774(6) 0.70977(17) 0.0809(13) Uani 1 1 d . . . . .
H11 H 0.783943 0.109942 0.716671 0.097 Uiso 1 1 calc R U . . .

loop_
_atom_site_aniso_label
_atom_site_aniso_U_11
_atom_site_aniso_U_22
_atom_site_aniso_U_33
_atom_site_aniso_U_23
_atom_site_aniso_U_13
_atom_site_aniso_U_12
Ni 0.0435(3) 0.0507(4) 0.0487(4) 0.0035(3) 0.0075(3) 0.0059(3)
S2 0.0519(5) 0.0504(5) 0.0589(6) -0.0032(5) 0.0122(4) 0.0016(4)
S1 0.0519(5) 0.0545(6) 0.0606(6) -0.0033(5) 0.0138(4) -0.0038(4)
N1 0.0467(15) 0.0500(17) 0.0501(18) 0.0008(14) 0.0066(13) 0.0022(13)
F 0.114(2) 0.151(3) 0.0711(18) 0.0428(19) -0.0067(16) -0.044(2)
N2 0.0629(18) 0.061(2) 0.0547(19) -0.0070(16) 0.0182(15) -0.0017(16)
C2 0.059(2) 0.061(2) 0.041(2) -0.0059(18) 0.0064(16) -0.0023(18)
C9 0.0476(18) 0.056(2) 0.051(2) -0.0022(18) 0.0124(16) 0.0009(16)
C3 0.0526(19) 0.0445(19) 0.050(2) -0.0076(17) 0.0116(16) -0.0047(15)
C1 0.0426(17) 0.050(2) 0.047(2) 0.0067(16) 0.0050(15) 0.0064(15)
C14 0.062(2) 0.072(3) 0.066(3) -0.007(2) 0.022(2) 0.001(2)
C8 0.0430(18) 0.061(2) 0.060(2) -0.0015(19) 0.0112(16) 0.0015(16)
C13 0.083(3) 0.100(4) 0.057(3) -0.004(3) 0.029(2) -0.021(3)
C7 0.068(3) 0.067(3) 0.077(3) -0.012(2) 0.020(2) 0.012(2)
C12 0.074(3) 0.091(3) 0.048(2) 0.012(2) -0.003(2) -0.028(3)
C4 0.075(3) 0.064(3) 0.055(2) 0.003(2) 0.0200(19) 0.003(2)
C10 0.059(2) 0.087(3) 0.060(3) 0.015(2) 0.0185(19) 0.010(2)
C6 0.076(3) 0.053(2) 0.100(4) -0.004(3) 0.010(3) 0.008(2)
C5 0.094(3) 0.058(3) 0.068(3) 0.015(2) 0.006(2) 0.009(2)
C11 0.064(3) 0.100(4) 0.078(3) 0.024(3) 0.004(2) 0.005(2)

loop_
_atom_type_symbol
_atom_type_description
_atom_type_scat_dispersion_real
_atom_type_scat_dispersion_imag
_atom_type_scat_source
C C 0.0033 0.0016 'International Tables Vol C Tables 4.2.6.8 and 6.1.1.4'
H H 0.0000 0.0000 'International Tables Vol C Tables 4.2.6.8 and 6.1.1.4'
F F 0.0171 0.0103 'International Tables Vol C Tables 4.2.6.8 and 6.1.1.4'
N N 0.0061 0.0033 'International Tables Vol C Tables 4.2.6.8 and 6.1.1.4'
Ni Ni 0.3393 1.1124 'International Tables Vol C Tables 4.2.6.8 and 6.1.1.4'
S S 0.1246 0.1234 'International Tables Vol C Tables 4.2.6.8 and 6.1.1.4'

loop_
_geom_angle_atom_site_label_1
_geom_angle_atom_site_label_2
_geom_angle_atom_site_label_3
_geom_angle
_geom_angle_site_symmetry_1
_geom_angle_site_symmetry_3
_geom_angle_publ_flag
S1 Ni S1 180.0 3_766 . ?
S1 Ni S2 100.73(3) 3_766 . ?
S1 Ni S2 79.27(3) . . ?
S1 Ni S2 79.27(3) 3_766 3_766 ?
S1 Ni S2 100.73(3) . 3_766 ?
S2 Ni S2 180.0 . 3_766 ?
C1 S2 Ni 85.31(12) . . ?
C1 S1 Ni 85.44(12) . . ?
C1 N1 C2 122.3(3) . . ?
C1 N1 C8 121.7(3) . . ?
C2 N1 C8 115.9(3) . . ?
C7 N2 C3 115.6(3) . . ?
N1 C2 C3 113.0(3) . . ?
N1 C2 H2A 109.0 . . ?
C3 C2 H2A 109.0 . . ?
N1 C2 H2B 109.0 . . ?
C3 C2 H2B 109.0 . . ?
H2A C2 H2B 107.8 . . ?
C14 C9 C10 118.2(4) . . ?
C14 C9 C8 121.1(3) . . ?
C10 C9 C8 120.6(3) . . ?
N2 C3 C4 123.0(3) . . ?
N2 C3 C2 115.1(3) . . ?
C4 C3 C2 121.9(3) . . ?
N1 C1 S2 125.8(3) . . ?
N1 C1 S1 124.3(3) . . ?
S2 C1 S1 109.98(19) . . ?
C9 C14 C13 121.3(4) . . ?
C9 C14 H14 119.4 . . ?
C13 C14 H14 119.4 . . ?
N1 C8 C9 112.2(3) . . ?
N1 C8 H8A 109.2 . . ?
C9 C8 H8A 109.2 . . ?
N1 C8 H8B 109.2 . . ?
C9 C8 H8B 109.2 . . ?
H8A C8 H8B 107.9 . . ?
C12 C13 C14 118.3(4) . . ?
C12 C13 H13 120.9 . . ?
C14 C13 H13 120.9 . . ?
N2 C7 C6 125.2(4) . . ?
N2 C7 H7 117.4 . . ?
C6 C7 H7 117.4 . . ?
C11 C12 C13 123.0(4) . . ?
C11 C12 F 118.0(5) . . ?
C13 C12 F 119.1(4) . . ?
C3 C4 C5 119.8(4) . . ?
C3 C4 H4 120.1 . . ?
C5 C4 H4 120.1 . . ?
C9 C10 C11 120.8(4) . . ?
C9 C10 H10 119.6 . . ?
C11 C10 H10 119.6 . . ?
C7 C6 C5 118.5(4) . . ?
C7 C6 H6 120.7 . . ?
C5 C6 H6 120.7 . . ?
C6 C5 C4 118.0(4) . . ?
C6 C5 H5 121.0 . . ?
C4 C5 H5 121.0 . . ?
C12 C11 C10 118.4(4) . . ?
C12 C11 H11 120.8 . . ?
C10 C11 H11 120.8 . . ?

loop_
_geom_bond_atom_site_label_1
_geom_bond_atom_site_label_2
_geom_bond_distance
_geom_bond_site_symmetry_2
_geom_bond_publ_flag
Ni S1 2.1976(9) 3_766 ?
Ni S1 2.1977(10) . ?
Ni S2 2.2089(9) . ?
Ni S2 2.2090(9) 3_766 ?
S2 C1 1.711(4) . ?
S1 C1 1.721(4) . ?
N1 C1 1.325(4) . ?
N1 C2 1.470(4) . ?
N1 C8 1.471(4) . ?
F C12 1.367(5) . ?
N2 C7 1.336(5) . ?
N2 C3 1.346(4) . ?
C2 C3 1.506(5) . ?
C2 H2A 0.9700 . ?
C2 H2B 0.9700 . ?
C9 C14 1.373(5) . ?
C9 C10 1.375(5) . ?
C9 C8 1.509(5) . ?
C3 C4 1.369(5) . ?
C14 C13 1.380(6) . ?
C14 H14 0.9300 . ?
C8 H8A 0.9700 . ?
C8 H8B 0.9700 . ?
C13 C12 1.348(6) . ?
C13 H13 0.9300 . ?
C7 C6 1.358(6) . ?
C7 H7 0.9300 . ?
C12 C11 1.344(6) . ?
C4 C5 1.378(6) . ?
C4 H4 0.9300 . ?
C10 C11 1.388(6) . ?
C10 H10 0.9300 . ?
C6 C5 1.374(6) . ?
C6 H6 0.9300 . ?
C5 H5 0.9300 . ?
C11 H11 0.9300 . ?

loop_
_geom_hbond_atom_site_label_D
_geom_hbond_atom_site_label_H
_geom_hbond_atom_site_label_A
_geom_hbond_distance_DH
_geom_hbond_distance_HA
_geom_hbond_distance_DA
_geom_hbond_angle_DHA
_geom_hbond_site_symmetry_A
_geom_hbond_publ_flag
C2 H2A S1 0.97 2.57 3.085(4) 113.3 . yes
C2 H2B F 0.97 2.58 3.122(5) 115.2 2_656 yes
C8 H8A S2 0.97 2.59 3.102(4) 113.3 . yes
C13 H13 N2 0.93 2.66 3.519(5) 153.4 2_546 yes
C6 H6 S2 0.93 3.02 3.903(5) 160.0 1_465 yes
C2 H2A S1 0.97 2.57 3.085(4) 113.3 . yes
C2 H2B F 0.97 2.58 3.122(5) 115.2 2_656 yes
C8 H8A S2 0.97 2.59 3.102(4) 113.3 . yes
C13 H13 N2 0.93 2.66 3.519(5) 153.4 2_546 yes
C6 H6 S2 0.93 3.02 3.903(5) 160.0 1_465 yes

loop_
_geom_torsion_atom_site_label_1
_geom_torsion_atom_site_label_2
_geom_torsion_atom_site_label_3
_geom_torsion_atom_site_label_4
_geom_torsion
_geom_torsion_site_symmetry_1
_geom_torsion_site_symmetry_2
_geom_torsion_site_symmetry_3
_geom_torsion_site_symmetry_4
_geom_torsion_publ_flag
C1 N1 C2 C3 107.4(4) . . . . ?
C8 N1 C2 C3 -73.3(4) . . . . ?
C7 N2 C3 C4 -0.5(5) . . . . ?
C7 N2 C3 C2 178.5(3) . . . . ?
N1 C2 C3 N2 121.1(3) . . . . ?
N1 C2 C3 C4 -59.8(5) . . . . ?
C2 N1 C1 S2 178.7(2) . . . . ?
C8 N1 C1 S2 -0.6(5) . . . . ?
C2 N1 C1 S1 -0.7(5) . . . . ?
C8 N1 C1 S1 -179.9(2) . . . . ?
Ni S2 C1 N1 180.0(3) . . . . ?
Ni S2 C1 S1 -0.63(15) . . . . ?
Ni S1 C1 N1 -179.9(3) . . . . ?
Ni S1 C1 S2 0.63(15) . . . . ?
C10 C9 C14 C13 -0.6(6) . . . . ?
C8 C9 C14 C13 177.2(4) . . . . ?
C1 N1 C8 C9 108.4(4) . . . . ?
C2 N1 C8 C9 -70.9(4) . . . . ?
C14 C9 C8 N1 118.1(4) . . . . ?
C10 C9 C8 N1 -64.2(5) . . . . ?
C9 C14 C13 C12 0.4(7) . . . . ?
C3 N2 C7 C6 -0.4(6) . . . . ?
C14 C13 C12 C11 1.1(7) . . . . ?
C14 C13 C12 F -178.9(4) . . . . ?
N2 C3 C4 C5 0.7(6) . . . . ?
C2 C3 C4 C5 -178.3(4) . . . . ?
C14 C9 C10 C11 -0.6(6) . . . . ?
C8 C9 C10 C11 -178.4(4) . . . . ?
N2 C7 C6 C5 1.2(7) . . . . ?
C7 C6 C5 C4 -1.0(7) . . . . ?
C3 C4 C5 C6 0.1(7) . . . . ?
C13 C12 C11 C10 -2.3(8) . . . . ?
F C12 C11 C10 177.8(4) . . . . ?
C9 C10 C11 C12 2.0(7) . . . . ?
